data_7109351
loop_
_publ_author_name
'Takayuki Nakajima'
'Miyuki Sakamoto'
'Sachi Kurai'
'Bunsho Kure'
'Tomoaki Tanase'

_publ_section_title
;
 Reversible dioxygen binding on asymmetric dinuclear rhodium centres
;
_journal_name_full Chem.Commun.
_journal_page_first 5250
_journal_paper_doi 10.1039/c3cc41815d
_journal_volume 49
_journal_year 2013
_chemical_formula_moiety 'C60 H64.50 Cl2 N5.50 O2 P4 Rh2'
_chemical_formula_sum 'C60 H64.5 Cl2 N5.5 O2 P4 Rh2'
_chemical_formula_weight 1295.32
_space_group_IT_number 2
_symmetry_cell_setting triclinic
_symmetry_Int_Tables_number 2
_symmetry_space_group_name_Hall '-P 1'
_symmetry_space_group_name_H-M 'P -1'
_atom_sites_solution_hydrogens geom
_atom_sites_solution_primary direct
_atom_sites_solution_secondary difmap
_cell_angle_alpha 73.940(7)
_cell_angle_beta 80.980(6)
_cell_angle_gamma 74.474(7)
_cell_formula_units_Z 2
_cell_length_a 12.604(6)
_cell_length_b 12.861(5)
_cell_length_c 20.226(9)
_cell_measurement_reflns_used 9307
_cell_measurement_temperature 153
_cell_measurement_theta_max 27.62
_cell_measurement_theta_min 3.01
_cell_volume 3024(2)
_computing_cell_refinement CrystalClear
_computing_data_collection 'CrystalClear (Rigaku Inc., 2008)'
_computing_data_reduction CrystalClear
_computing_molecular_graphics 'CrystalStructure 4.0'
_computing_publication_material 'CrystalStructure 4.0 (Rigaku, 2010)'
_computing_structure_refinement 'SHELXL97 (Sheldrick, 2008)'
_computing_structure_solution 'SIR92 (Altomare, et al., 1994)'
_diffrn_ambient_temperature 153
_diffrn_detector_area_resol_mean 7.111
_diffrn_measured_fraction_theta_full 0.987
_diffrn_measured_fraction_theta_max 0.987
_diffrn_measurement_device_type 'Rigaku Saturn724'
_diffrn_measurement_method \w
_diffrn_radiation_type 'Mo K\a'
_diffrn_radiation_wavelength 0.71075
_diffrn_reflns_limit_h_max 16
_diffrn_reflns_limit_h_min -16
_diffrn_reflns_limit_k_max 16
_diffrn_reflns_limit_k_min -16
_diffrn_reflns_limit_l_max 26
_diffrn_reflns_limit_l_min -26
_diffrn_reflns_number 35608
_diffrn_reflns_theta_full 27.55
_diffrn_reflns_theta_max 27.54
_diffrn_standards_number 0
_exptl_absorpt_coefficient_mu 0.784
_exptl_absorpt_correction_T_max 0.967
_exptl_absorpt_correction_T_min 0.782
_exptl_absorpt_correction_type multi-scan
_exptl_absorpt_process_details 'REQAB (Rigaku, 1998)'
_exptl_crystal_colour brown
_exptl_crystal_density_diffrn 1.423
_exptl_crystal_density_method 'not measured'
_exptl_crystal_description block
_exptl_crystal_F_000 1326.00
_exptl_crystal_size_max 0.173
_exptl_crystal_size_mid 0.125
_exptl_crystal_size_min 0.043
_platon_squeeze_details
;
SQUEEZE removed 17 e- at (0, 0, 0.5), corresponding to MeCN/cell or 0.5 MeCN/aymmetric unit. This molecule could not be located owing to disorder. However, this is included here in the empirical formula and calculations based on it.
;
_refine_diff_density_max 2.810
_refine_diff_density_min -2.080
_refine_ls_extinction_method none
_refine_ls_goodness_of_fit_ref 1.069
_refine_ls_hydrogen_treatment constr
_refine_ls_number_parameters 674
_refine_ls_number_reflns 13775
_refine_ls_R_factor_gt 0.0641
_refine_ls_shift/su_max 0.001
_refine_ls_structure_factor_coef Fsqd
_refine_ls_weighting_details 'w = 1/[\s^2^(Fo^2^)+(0.1011P)^2^+0.0000P] where P=(Fo^2^+2Fc^2^)/3'
_refine_ls_weighting_scheme calc
_refine_ls_wR_factor_ref 0.1934
_reflns_number_gt 10071
_reflns_number_total 13775
_reflns_threshold_expression F^2^>2.0\s(F^2^)
_cod_data_source_file c3cc41815d.txt
_cod_data_source_block '[Rh2Cl2(O2)(dpmppp)(MesNC)](2c)'
_cod_original_cell_volume 3023(3)
_cod_original_formula_sum 'C60 H64.50 Cl2 N5.50 O2 P4 Rh2'
_cod_database_code 7109351

loop_
_symmetry_equiv_pos_site_id
_symmetry_equiv_pos_as_xyz
1 +X,+Y,+Z
2 -X,-Y,-Z

loop_
_atom_site_label
_atom_site_type_symbol
_atom_site_fract_x
_atom_site_fract_y
_atom_site_fract_z
_atom_site_U_iso_or_equiv
_atom_site_adp_type
_atom_site_occupancy
_atom_site_symmetry_multiplicity
_atom_site_calc_flag
_atom_site_refinement_flags
Rh1 Rh 0.59755(3) 0.90052(3) 0.228304(17) 0.02660(12) Uani 1.0 2 d .
Rh2 Rh 0.52644(3) 0.71279(3) 0.299565(16) 0.02507(11) Uani 1.0 2 d .
Cl1 Cl 0.78817(10) 0.84028(11) 0.25226(6) 0.0393(3) Uani 1.0 2 d .
Cl2 Cl 0.56552(10) 1.02709(9) 0.30176(6) 0.0328(3) Uani 1.0 2 d .
P1 P 0.67810(10) 0.59682(9) 0.25166(6) 0.0281(3) Uani 1.0 2 d .
P2 P 0.64398(10) 0.81352(10) 0.14511(6) 0.0288(3) Uani 1.0 2 d .
P3 P 0.42385(10) 0.96761(9) 0.20479(6) 0.0282(3) Uani 1.0 2 d .
P4 P 0.35560(10) 0.81898(9) 0.33796(6) 0.0284(3) Uani 1.0 2 d .
O1 O 0.4386(3) 0.6593(3) 0.24610(16) 0.0335(7) Uani 1.0 2 d .
O2 O 0.4526(3) 0.5855(3) 0.31353(16) 0.0342(7) Uani 1.0 2 d .
N1 N 0.6387(4) 0.7289(3) 0.42010(19) 0.0306(8) Uani 1.0 2 d .
N2 N 0.0640(7) 0.5439(6) 0.1308(5) 0.100(3) Uani 1.0 2 d .
N3 N 0.3267(8) 0.6653(7) 0.0620(5) 0.116(4) Uani 1.0 2 d .
N4 N 0.8478(7) 0.5495(8) 0.0348(4) 0.102(3) Uani 1.0 2 d .
N5 N 1.0218(14) 0.0954(12) 0.1963(10) 0.325(15) Uani 1.0 2 d .
C1 C 0.6000(4) 0.7248(4) 0.3729(3) 0.0309(10) Uani 1.0 2 d .
C2 C 0.7379(4) 0.6760(4) 0.1723(3) 0.0332(10) Uani 1.0 2 d .
C3 C 0.5391(4) 0.7874(4) 0.1042(3) 0.0323(10) Uani 1.0 2 d .
C4 C 0.4383(4) 0.8858(4) 0.0886(3) 0.0354(11) Uani 1.0 2 d .
C5 C 0.3641(4) 0.9051(4) 0.1541(3) 0.0308(10) Uani 1.0 2 d .
C6 C 0.3325(4) 0.9636(4) 0.2848(3) 0.0319(10) Uani 1.0 2 d .
C7 C 0.7950(4) 0.5190(4) 0.3020(3) 0.0381(11) Uani 1.0 2 d .
C8 C 0.7846(5) 0.4974(4) 0.3723(3) 0.0483(14) Uani 1.0 2 d .
C9 C 0.8738(7) 0.4357(5) 0.4110(4) 0.068(2) Uani 1.0 2 d .
C10 C 0.9741(6) 0.3972(7) 0.3752(5) 0.088(3) Uani 1.0 2 d .
C11 C 0.9818(7) 0.4125(8) 0.3035(6) 0.110(4) Uani 1.0 2 d .
C12 C 0.8949(6) 0.4764(7) 0.2681(5) 0.082(3) Uani 1.0 2 d .
C13 C 0.6415(4) 0.4859(4) 0.2270(3) 0.0306(10) Uani 1.0 2 d .
C14 C 0.6327(5) 0.4884(4) 0.1583(3) 0.0411(12) Uani 1.0 2 d .
C15 C 0.6043(6) 0.4008(5) 0.1433(3) 0.0536(16) Uani 1.0 2 d .
C16 C 0.5843(6) 0.3108(5) 0.1953(3) 0.0490(14) Uani 1.0 2 d .
C17 C 0.5916(5) 0.3094(4) 0.2626(3) 0.0448(13) Uani 1.0 2 d .
C18 C 0.6200(5) 0.3952(4) 0.2791(3) 0.0371(11) Uani 1.0 2 d .
C19 C 0.7278(4) 0.8830(4) 0.0729(3) 0.0329(10) Uani 1.0 2 d .
C20 C 0.7616(5) 0.9752(4) 0.0772(3) 0.0409(12) Uani 1.0 2 d .
C21 C 0.8305(5) 1.0237(5) 0.0245(3) 0.0472(13) Uani 1.0 2 d .
C22 C 0.8666(5) 0.9819(5) -0.0339(3) 0.0456(13) Uani 1.0 2 d .
C23 C 0.8340(5) 0.8908(5) -0.0384(3) 0.0398(11) Uani 1.0 2 d .
C24 C 0.7644(5) 0.8416(4) 0.0149(3) 0.0369(11) Uani 1.0 2 d .
C25 C 0.3937(5) 1.1131(4) 0.1563(3) 0.0335(10) Uani 1.0 2 d .
C26 C 0.4759(5) 1.1515(4) 0.1080(3) 0.0399(12) Uani 1.0 2 d .
C27 C 0.4562(6) 1.2600(4) 0.0666(3) 0.0449(13) Uani 1.0 2 d .
C28 C 0.3533(6) 1.3313(5) 0.0740(3) 0.0535(17) Uani 1.0 2 d .
C29 C 0.2709(6) 1.2957(5) 0.1210(3) 0.0511(15) Uani 1.0 2 d .
C30 C 0.2908(5) 1.1873(4) 0.1627(3) 0.0395(12) Uani 1.0 2 d .
C31 C 0.3375(4) 0.8350(4) 0.4272(3) 0.0313(10) Uani 1.0 2 d .
C32 C 0.2613(5) 0.7895(5) 0.4776(3) 0.0427(12) Uani 1.0 2 d .
C33 C 0.2550(5) 0.7998(5) 0.5454(3) 0.0440(13) Uani 1.0 2 d .
C34 C 0.3212(5) 0.8530(5) 0.5629(3) 0.0432(13) Uani 1.0 2 d .
C35 C 0.3957(5) 0.8999(5) 0.5130(3) 0.0429(12) Uani 1.0 2 d .
C36 C 0.4036(5) 0.8906(4) 0.4457(3) 0.0356(11) Uani 1.0 2 d .
C37 C 0.2384(4) 0.7665(4) 0.3309(3) 0.0343(10) Uani 1.0 2 d .
C38 C 0.1523(5) 0.8298(5) 0.2919(3) 0.0449(13) Uani 1.0 2 d .
C39 C 0.0626(5) 0.7880(6) 0.2892(4) 0.0621(17) Uani 1.0 2 d .
C40 C 0.0573(5) 0.6808(6) 0.3272(4) 0.0579(16) Uani 1.0 2 d .
C41 C 0.1443(5) 0.6160(5) 0.3661(4) 0.0513(14) Uani 1.0 2 d .
C42 C 0.2328(4) 0.6571(5) 0.3692(3) 0.0387(11) Uani 1.0 2 d .
C43 C 0.6650(4) 0.7269(4) 0.4853(3) 0.0297(10) Uani 1.0 2 d .
C44 C 0.6188(4) 0.6587(4) 0.5422(3) 0.0343(10) Uani 1.0 2 d .
C45 C 0.6393(4) 0.6610(4) 0.6075(3) 0.0335(10) Uani 1.0 2 d .
C46 C 0.7028(4) 0.7306(5) 0.6156(3) 0.0371(11) Uani 1.0 2 d .
C47 C 0.7483(4) 0.7948(5) 0.5562(3) 0.0372(11) Uani 1.0 2 d .
C48 C 0.7329(4) 0.7938(4) 0.4899(3) 0.0335(10) Uani 1.0 2 d .
C49 C 0.5462(5) 0.5898(4) 0.5343(3) 0.0367(11) Uani 1.0 2 d .
C50 C 0.7165(5) 0.7366(5) 0.6869(3) 0.0446(13) Uani 1.0 2 d .
C51 C 0.7869(5) 0.8596(5) 0.4266(3) 0.0450(13) Uani 1.0 2 d .
C52 C 0.0464(6) 0.6389(8) 0.1220(4) 0.072(2) Uani 1.0 2 d .
C53 C 0.0257(7) 0.7584(6) 0.1132(4) 0.074(2) Uani 1.0 2 d .
C54 C 0.3225(6) 0.6092(7) 0.1179(5) 0.072(2) Uani 1.0 2 d .
C55 C 0.3139(7) 0.5391(6) 0.1873(4) 0.072(2) Uani 1.0 2 d .
C56 C 0.8809(8) 0.4569(8) 0.0484(5) 0.089(3) Uani 1.0 2 d .
C57 C 0.9285(14) 0.3419(9) 0.0696(8) 0.207(9) Uani 1.0 2 d .
C58 C 0.9486(10) 0.0990(9) 0.2305(7) 0.164(7) Uani 1.0 2 d .
C59 C 0.8478(8) 0.0927(9) 0.2695(7) 0.122(4) Uani 1.0 2 d .
H2A H 0.7500 0.6355 0.1356 0.0399 Uiso 1.0 2 calc R
H2B H 0.8103 0.6849 0.1799 0.0399 Uiso 1.0 2 calc R
H3A H 0.5730 0.7676 0.0604 0.0388 Uiso 1.0 2 calc R
H3B H 0.5135 0.7223 0.1346 0.0388 Uiso 1.0 2 calc R
H4A H 0.3943 0.8716 0.0570 0.0425 Uiso 1.0 2 calc R
H4B H 0.4642 0.9541 0.0647 0.0425 Uiso 1.0 2 calc R
H5A H 0.3510 0.8330 0.1829 0.0369 Uiso 1.0 2 calc R
H5B H 0.2917 0.9542 0.1407 0.0369 Uiso 1.0 2 calc R
H6A H 0.2544 0.9910 0.2739 0.0382 Uiso 1.0 2 calc R
H6B H 0.3482 1.0122 0.3105 0.0382 Uiso 1.0 2 calc R
H8 H 0.7155 0.5248 0.3955 0.0580 Uiso 1.0 2 calc R
H9 H 0.8662 0.4206 0.4600 0.0811 Uiso 1.0 2 calc R
H10 H 1.0377 0.3603 0.3996 0.1052 Uiso 1.0 2 calc R
H11 H 1.0475 0.3784 0.2799 0.1318 Uiso 1.0 2 calc R
H12 H 0.9023 0.4924 0.2190 0.0986 Uiso 1.0 2 calc R
H14 H 0.6462 0.5498 0.1221 0.0493 Uiso 1.0 2 calc R
H15 H 0.5985 0.4029 0.0967 0.0644 Uiso 1.0 2 calc R
H16 H 0.5658 0.2507 0.1846 0.0588 Uiso 1.0 2 calc R
H17 H 0.5768 0.2482 0.2985 0.0537 Uiso 1.0 2 calc R
H18 H 0.6248 0.3923 0.3260 0.0445 Uiso 1.0 2 calc R
H20 H 0.7373 1.0049 0.1165 0.0491 Uiso 1.0 2 calc R
H21 H 0.8534 1.0864 0.0281 0.0566 Uiso 1.0 2 calc R
H22 H 0.9133 1.0162 -0.0701 0.0547 Uiso 1.0 2 calc R
H23 H 0.8588 0.8611 -0.0777 0.0478 Uiso 1.0 2 calc R
H24 H 0.7418 0.7788 0.0112 0.0443 Uiso 1.0 2 calc R
H26 H 0.5465 1.1027 0.1033 0.0479 Uiso 1.0 2 calc R
H27 H 0.5125 1.2847 0.0337 0.0538 Uiso 1.0 2 calc R
H28 H 0.3396 1.4057 0.0464 0.0642 Uiso 1.0 2 calc R
H29 H 0.2004 1.3449 0.1249 0.0614 Uiso 1.0 2 calc R
H30 H 0.2342 1.1636 0.1957 0.0474 Uiso 1.0 2 calc R
H32 H 0.2143 0.7519 0.4659 0.0512 Uiso 1.0 2 calc R
H33 H 0.2034 0.7689 0.5795 0.0528 Uiso 1.0 2 calc R
H34 H 0.3169 0.8585 0.6092 0.0518 Uiso 1.0 2 calc R
H35 H 0.4414 0.9384 0.5251 0.0515 Uiso 1.0 2 calc R
H36 H 0.4548 0.9227 0.4120 0.0427 Uiso 1.0 2 calc R
H38 H 0.1543 0.9034 0.2664 0.0539 Uiso 1.0 2 calc R
H39 H 0.0047 0.8327 0.2615 0.0745 Uiso 1.0 2 calc R
H40 H -0.0047 0.6525 0.3265 0.0695 Uiso 1.0 2 calc R
H41 H 0.1425 0.5420 0.3909 0.0615 Uiso 1.0 2 calc R
H42 H 0.2905 0.6123 0.3971 0.0464 Uiso 1.0 2 calc R
H45 H 0.6098 0.6146 0.6474 0.0402 Uiso 1.0 2 calc R
H47 H 0.7920 0.8414 0.5613 0.0446 Uiso 1.0 2 calc R
H49A H 0.5848 0.5427 0.5030 0.0441 Uiso 1.0 2 calc R
H49B H 0.4782 0.6385 0.5151 0.0441 Uiso 1.0 2 calc R
H49C H 0.5278 0.5426 0.5795 0.0441 Uiso 1.0 2 calc R
H50A H 0.6469 0.7779 0.7062 0.0535 Uiso 1.0 2 calc R
H50B H 0.7752 0.7746 0.6845 0.0535 Uiso 1.0 2 calc R
H50C H 0.7361 0.6611 0.7166 0.0535 Uiso 1.0 2 calc R
H51A H 0.7299 0.9131 0.3985 0.0540 Uiso 1.0 2 calc R
H51B H 0.8338 0.8090 0.3997 0.0540 Uiso 1.0 2 calc R
H51C H 0.8323 0.8998 0.4405 0.0540 Uiso 1.0 2 calc R
H53A H 0.0955 0.7787 0.1125 0.0885 Uiso 1.0 2 calc R
H53B H -0.0254 0.7800 0.1515 0.0885 Uiso 1.0 2 calc R
H53C H -0.0071 0.7971 0.0695 0.0885 Uiso 1.0 2 calc R
H55A H 0.3009 0.4682 0.1855 0.0867 Uiso 1.0 2 calc R
H55B H 0.2522 0.5765 0.2149 0.0867 Uiso 1.0 2 calc R
H55C H 0.3827 0.5250 0.2086 0.0867 Uiso 1.0 2 calc R
H57A H 0.9377 0.3214 0.1191 0.2483 Uiso 1.0 2 calc R
H57B H 1.0009 0.3243 0.0438 0.2483 Uiso 1.0 2 calc R
H57C H 0.8801 0.3000 0.0606 0.2483 Uiso 1.0 2 calc R
H59A H 0.8587 0.0267 0.3083 0.1469 Uiso 1.0 2 calc R
H59B H 0.7951 0.0876 0.2404 0.1469 Uiso 1.0 2 calc R
H59C H 0.8187 0.1596 0.2871 0.1469 Uiso 1.0 2 calc R

loop_
_atom_site_aniso_label
_atom_site_aniso_U_11
_atom_site_aniso_U_22
_atom_site_aniso_U_33
_atom_site_aniso_U_12
_atom_site_aniso_U_13
_atom_site_aniso_U_23
Rh1 0.0312(2) 0.0224(2) 0.0288(2) -0.00507(15) -0.00802(14) -0.00871(14)
Rh2 0.0287(2) 0.02125(19) 0.0272(2) -0.00359(14) -0.00749(14) -0.00868(14)
Cl1 0.0290(6) 0.0462(7) 0.0465(7) -0.0036(5) -0.0105(5) -0.0186(6)
Cl2 0.0402(6) 0.0266(6) 0.0370(6) -0.0075(5) -0.0078(5) -0.0146(5)
P1 0.0300(6) 0.0231(6) 0.0321(6) -0.0029(5) -0.0056(5) -0.0097(5)
P2 0.0341(6) 0.0255(6) 0.0296(6) -0.0071(5) -0.0050(5) -0.0102(5)
P3 0.0334(6) 0.0226(6) 0.0294(6) -0.0019(5) -0.0106(5) -0.0082(5)
P4 0.0284(6) 0.0262(6) 0.0312(6) -0.0012(5) -0.0073(5) -0.0106(5)
O1 0.0417(19) 0.0306(17) 0.0340(17) -0.0104(14) -0.0133(14) -0.0101(13)
O2 0.0416(19) 0.0283(17) 0.0352(17) -0.0089(15) -0.0105(14) -0.0073(14)
N1 0.036(2) 0.0260(19) 0.032(2) -0.0036(16) -0.0124(16) -0.0094(16)
N2 0.075(5) 0.066(5) 0.149(8) -0.007(4) 0.010(5) -0.028(5)
N3 0.111(7) 0.084(5) 0.130(7) -0.041(5) 0.026(6) 0.009(5)
N4 0.087(6) 0.115(7) 0.092(6) 0.012(5) -0.004(5) -0.042(5)
N5 0.229(16) 0.169(12) 0.35(3) 0.026(11) 0.202(17) 0.101(13)
C1 0.032(3) 0.019(2) 0.039(3) -0.0017(18) -0.0025(19) -0.0081(19)
C2 0.033(3) 0.024(3) 0.040(3) -0.0018(19) -0.0010(19) -0.0096(19)
C3 0.038(3) 0.033(3) 0.029(3) -0.008(2) -0.0058(18) -0.0117(19)
C4 0.043(3) 0.038(3) 0.032(3) -0.009(3) -0.015(2) -0.012(2)
C5 0.032(3) 0.029(3) 0.034(3) -0.0051(19) -0.0101(18) -0.0102(19)
C6 0.035(3) 0.024(3) 0.036(3) 0.0000(19) -0.0095(19) -0.0090(19)
C7 0.033(3) 0.021(3) 0.057(3) -0.0011(19) -0.014(3) -0.004(2)
C8 0.058(4) 0.027(3) 0.059(4) 0.007(3) -0.028(3) -0.012(3)
C9 0.085(6) 0.039(4) 0.085(5) -0.009(4) -0.053(4) -0.004(4)
C10 0.043(4) 0.074(5) 0.130(8) -0.004(4) -0.045(5) 0.012(5)
C11 0.042(4) 0.121(8) 0.109(7) 0.018(5) -0.011(5) 0.032(6)
C12 0.042(4) 0.090(6) 0.079(5) 0.017(4) -0.006(4) 0.006(4)
C13 0.032(3) 0.024(3) 0.038(3) -0.0027(18) -0.0047(19) -0.0138(19)
C14 0.059(4) 0.028(3) 0.040(3) -0.011(3) -0.007(3) -0.014(2)
C15 0.084(5) 0.044(4) 0.045(3) -0.016(3) -0.020(3) -0.019(3)
C16 0.071(4) 0.030(3) 0.058(4) -0.016(3) -0.021(3) -0.018(3)
C17 0.049(3) 0.029(3) 0.059(4) -0.009(3) -0.011(3) -0.011(3)
C18 0.049(3) 0.024(3) 0.041(3) -0.006(2) -0.008(3) -0.013(2)
C19 0.037(3) 0.025(3) 0.036(3) -0.0041(19) -0.0076(19) -0.0066(19)
C20 0.050(3) 0.030(3) 0.047(3) -0.014(3) -0.006(3) -0.011(3)
C21 0.049(4) 0.038(3) 0.056(4) -0.018(3) -0.005(3) -0.009(3)
C22 0.046(3) 0.046(4) 0.037(3) -0.009(3) -0.003(3) -0.001(3)
C23 0.041(3) 0.039(3) 0.036(3) -0.005(3) -0.005(2) -0.007(2)
C24 0.048(3) 0.029(3) 0.035(3) -0.009(3) -0.009(2) -0.007(2)
C25 0.046(3) 0.026(3) 0.033(3) -0.006(2) -0.016(2) -0.0099(19)
C26 0.053(4) 0.030(3) 0.042(3) -0.010(3) -0.014(3) -0.011(2)
C27 0.076(4) 0.032(3) 0.033(3) -0.024(3) -0.015(3) -0.003(2)
C28 0.101(6) 0.021(3) 0.042(3) -0.006(3) -0.033(4) -0.006(3)
C29 0.071(4) 0.030(3) 0.052(4) 0.006(3) -0.026(3) -0.016(3)
C30 0.055(4) 0.025(3) 0.037(3) 0.003(3) -0.016(3) -0.011(2)
C31 0.033(3) 0.028(3) 0.030(3) 0.0006(19) -0.0050(18) -0.0092(18)
C32 0.045(3) 0.046(3) 0.042(3) -0.014(3) -0.001(3) -0.017(3)
C33 0.052(4) 0.044(3) 0.035(3) -0.011(3) 0.001(3) -0.012(3)
C34 0.057(4) 0.041(3) 0.030(3) -0.004(3) -0.003(3) -0.014(3)
C35 0.052(4) 0.040(3) 0.041(3) -0.010(3) -0.006(3) -0.017(3)
C36 0.043(3) 0.031(3) 0.036(3) -0.007(2) -0.005(2) -0.014(2)
C37 0.032(3) 0.034(3) 0.040(3) -0.002(2) -0.007(2) -0.015(2)
C38 0.038(3) 0.045(3) 0.052(3) -0.005(3) -0.015(3) -0.011(3)
C39 0.035(3) 0.077(5) 0.082(5) -0.006(3) -0.023(3) -0.028(4)
C40 0.036(3) 0.061(4) 0.086(5) -0.018(3) -0.006(3) -0.028(4)
C41 0.045(4) 0.042(3) 0.068(4) -0.012(3) 0.002(3) -0.019(3)
C42 0.033(3) 0.039(3) 0.046(3) -0.003(2) -0.005(2) -0.017(3)
C43 0.032(3) 0.029(3) 0.032(3) -0.0050(19) -0.0093(18) -0.0135(19)
C44 0.038(3) 0.030(3) 0.039(3) -0.003(2) -0.013(2) -0.016(2)
C45 0.039(3) 0.030(3) 0.032(3) -0.005(2) -0.0084(19) -0.0080(19)
C46 0.034(3) 0.041(3) 0.039(3) 0.002(2) -0.012(2) -0.020(3)
C47 0.036(3) 0.040(3) 0.044(3) -0.011(3) -0.008(2) -0.020(3)
C48 0.034(3) 0.031(3) 0.038(3) -0.002(2) -0.013(2) -0.014(2)
C49 0.045(3) 0.031(3) 0.038(3) -0.010(3) -0.015(2) -0.008(2)
C50 0.044(3) 0.054(4) 0.041(3) -0.007(3) -0.013(3) -0.019(3)
C51 0.054(4) 0.047(3) 0.043(3) -0.023(3) -0.010(3) -0.012(3)
C52 0.043(4) 0.081(6) 0.080(5) -0.008(4) 0.002(4) -0.013(4)
C53 0.059(5) 0.062(5) 0.085(5) -0.005(4) -0.010(4) -0.000(4)
C54 0.058(5) 0.059(5) 0.106(7) -0.027(4) -0.002(4) -0.023(5)
C55 0.080(6) 0.055(4) 0.092(6) -0.030(4) -0.028(5) -0.011(4)
C56 0.093(7) 0.079(6) 0.073(6) 0.014(5) 0.009(5) -0.024(5)
C57 0.233(17) 0.080(8) 0.200(15) 0.051(10) 0.071(13) 0.005(8)
C58 0.110(8) 0.101(8) 0.153(10) 0.036(6) 0.086(8) 0.062(7)
C59 0.064(6) 0.120(8) 0.187(12) -0.016(6) 0.027(7) -0.070(8)

loop_
_atom_type_symbol
_atom_type_description
_atom_type_scat_dispersion_real
_atom_type_scat_dispersion_imag
_atom_type_scat_source
C C 0.0033 0.0016
;
International Tables for Crystallography
(1992, Vol. C, Tables 4.2.6.8 and 6.1.1.4)
;
H H 0.0000 0.0000
;
International Tables for Crystallography
(1992, Vol. C, Table 6.1.1.4)
;
N N 0.0061 0.0033
;
International Tables for Crystallography
(1992, Vol. C, Tables 4.2.6.8 and 6.1.1.4)
;
O O 0.0106 0.0060
;
International Tables for Crystallography
(1992, Vol. C, Tables 4.2.6.8 and 6.1.1.4)
;
Rh Rh -1.1178 0.9187
;
International Tables for Crystallography
(1992, Vol. C, Tables 4.2.6.8 and 6.1.1.4)
;
P P 0.1023 0.0942
;
International Tables for Crystallography
(1992, Vol. C, Tables 4.2.6.8 and 6.1.1.4)
;
Cl Cl 0.1484 0.1585
;
International Tables for Crystallography
(1992, Vol. C, Tables 4.2.6.8 and 6.1.1.4)
;

loop_
_geom_angle_atom_site_label_1
_geom_angle_atom_site_label_2
_geom_angle_atom_site_label_3
_geom_angle
_geom_angle_publ_flag
Rh2 Rh1 Cl1 99.68(4) yes
Rh2 Rh1 Cl2 109.40(4) yes
Rh2 Rh1 P2 83.43(5) yes
Rh2 Rh1 P3 83.97(4) yes
Cl1 Rh1 Cl2 89.52(5) yes
Cl1 Rh1 P2 87.41(5) yes
Cl1 Rh1 P3 176.08(5) yes
Cl2 Rh1 P2 167.14(5) yes
Cl2 Rh1 P3 87.89(5) yes
P2 Rh1 P3 94.46(6) yes
Rh1 Rh2 P1 92.09(4) yes
Rh1 Rh2 P4 92.17(4) yes
Rh1 Rh2 O1 114.83(9) yes
Rh1 Rh2 O2 156.41(10) yes
Rh1 Rh2 C1 83.14(13) yes
P1 Rh2 P4 170.41(6) yes
P1 Rh2 O1 83.68(10) yes
P1 Rh2 O2 84.30(10) yes
P1 Rh2 C1 96.81(14) yes
P4 Rh2 O1 86.73(10) yes
P4 Rh2 O2 88.37(10) yes
P4 Rh2 C1 92.23(14) yes
O1 Rh2 O2 41.63(13) yes
O1 Rh2 C1 162.01(16) yes
O2 Rh2 C1 120.42(16) yes
Rh2 P1 C2 110.45(15) yes
Rh2 P1 C7 120.17(19) yes
Rh2 P1 C13 113.33(16) yes
C2 P1 C7 105.1(3) yes
C2 P1 C13 105.1(3) yes
C7 P1 C13 101.3(3) yes
Rh1 P2 C2 111.97(18) yes
Rh1 P2 C3 120.64(16) yes
Rh1 P2 C19 112.30(19) yes
C2 P2 C3 104.2(3) yes
C2 P2 C19 101.7(2) yes
C3 P2 C19 104.0(3) yes
Rh1 P3 C5 120.21(15) yes
Rh1 P3 C6 110.24(17) yes
Rh1 P3 C25 113.67(19) yes
C5 P3 C6 104.7(3) yes
C5 P3 C25 101.2(3) yes
C6 P3 C25 105.4(2) yes
Rh2 P4 C6 109.75(15) yes
Rh2 P4 C31 118.21(15) yes
Rh2 P4 C37 112.78(17) yes
C6 P4 C31 103.6(3) yes
C6 P4 C37 106.8(3) yes
C31 P4 C37 104.8(3) yes
Rh2 O1 O2 69.6(3) yes
Rh2 O2 O1 68.8(2) yes
C1 N1 C43 167.5(5) yes
Rh2 C1 N1 175.2(4) yes
P1 C2 P2 109.5(3) yes
P2 C3 C4 114.4(4) yes
C3 C4 C5 112.6(4) yes
P3 C5 C4 112.7(4) yes
P3 C6 P4 109.1(3) yes
P1 C7 C8 121.4(4) yes
P1 C7 C12 119.0(5) yes
C8 C7 C12 119.5(6) yes
C7 C8 C9 121.4(6) yes
C8 C9 C10 117.6(8) yes
C9 C10 C11 120.5(8) yes
C10 C11 C12 119.4(8) yes
C7 C12 C11 121.1(8) yes
P1 C13 C14 123.0(4) yes
P1 C13 C18 118.3(5) yes
C14 C13 C18 118.7(6) yes
C13 C14 C15 119.9(5) yes
C14 C15 C16 120.9(6) yes
C15 C16 C17 119.0(7) yes
C16 C17 C18 121.4(5) yes
C13 C18 C17 120.1(5) yes
P2 C19 C20 120.2(4) yes
P2 C19 C24 121.1(5) yes
C20 C19 C24 118.6(5) yes
C19 C20 C21 120.3(6) yes
C20 C21 C22 120.9(6) yes
C21 C22 C23 119.2(5) yes
C22 C23 C24 120.0(6) yes
C19 C24 C23 121.0(6) yes
P3 C25 C26 118.5(4) yes
P3 C25 C30 123.3(4) yes
C26 C25 C30 118.1(4) yes
C25 C26 C27 121.3(5) yes
C26 C27 C28 119.2(6) yes
C27 C28 C29 120.8(5) yes
C28 C29 C30 120.1(6) yes
C25 C30 C29 120.5(5) yes
P4 C31 C32 122.3(5) yes
P4 C31 C36 119.0(4) yes
C32 C31 C36 118.7(5) yes
C31 C32 C33 119.7(6) yes
C32 C33 C34 120.9(5) yes
C33 C34 C35 119.8(6) yes
C34 C35 C36 120.4(6) yes
C31 C36 C35 120.6(5) yes
P4 C37 C38 122.9(5) yes
P4 C37 C42 118.8(4) yes
C38 C37 C42 118.2(6) yes
C37 C38 C39 121.4(6) yes
C38 C39 C40 120.1(6) yes
C39 C40 C41 118.9(7) yes
C40 C41 C42 121.1(6) yes
C37 C42 C41 120.2(5) yes
N1 C43 C44 117.0(5) yes
N1 C43 C48 119.1(4) yes
C44 C43 C48 123.9(5) yes
C43 C44 C45 117.3(6) yes
C43 C44 C49 121.7(5) yes
C45 C44 C49 120.9(5) yes
C44 C45 C46 121.3(5) yes
C45 C46 C47 118.0(5) yes
C45 C46 C50 119.6(5) yes
C47 C46 C50 122.3(6) yes
C46 C47 C48 123.2(6) yes
C43 C48 C47 116.1(5) yes
C43 C48 C51 121.6(5) yes
C47 C48 C51 122.3(6) yes
N2 C52 C53 178.0(10) yes
N3 C54 C55 178.2(10) yes
N4 C56 C57 174.8(14) yes
N5 C58 C59 170.5(19) yes
P1 C2 H2A 109.761 no
P1 C2 H2B 109.759 no
P2 C2 H2A 109.772 no
P2 C2 H2B 109.762 no
H2A C2 H2B 108.231 no
P2 C3 H3A 108.664 no
P2 C3 H3B 108.657 no
C4 C3 H3A 108.649 no
C4 C3 H3B 108.650 no
H3A C3 H3B 107.592 no
C3 C4 H4A 109.071 no
C3 C4 H4B 109.071 no
C5 C4 H4A 109.070 no
C5 C4 H4B 109.064 no
H4A C4 H4B 107.821 no
P3 C5 H5A 109.067 no
P3 C5 H5B 109.063 no
C4 C5 H5A 109.051 no
C4 C5 H5B 109.060 no
H5A C5 H5B 107.816 no
P3 C6 H6A 109.871 no
P3 C6 H6B 109.872 no
P4 C6 H6A 109.863 no
P4 C6 H6B 109.862 no
H6A C6 H6B 108.282 no
C7 C8 H8 119.311 no
C9 C8 H8 119.310 no
C8 C9 H9 121.174 no
C10 C9 H9 121.180 no
C9 C10 H10 119.741 no
C11 C10 H10 119.730 no
C10 C11 H11 120.318 no
C12 C11 H11 120.303 no
C7 C12 H12 119.435 no
C11 C12 H12 119.422 no
C13 C14 H14 120.055 no
C15 C14 H14 120.036 no
C14 C15 H15 119.563 no
C16 C15 H15 119.549 no
C15 C16 H16 120.505 no
C17 C16 H16 120.508 no
C16 C17 H17 119.300 no
C18 C17 H17 119.312 no
C13 C18 H18 119.940 no
C17 C18 H18 119.935 no
C19 C20 H20 119.865 no
C21 C20 H20 119.860 no
C20 C21 H21 119.568 no
C22 C21 H21 119.571 no
C21 C22 H22 120.405 no
C23 C22 H22 120.393 no
C22 C23 H23 119.991 no
C24 C23 H23 119.988 no
C19 C24 H24 119.482 no
C23 C24 H24 119.480 no
C25 C26 H26 119.351 no
C27 C26 H26 119.338 no
C26 C27 H27 120.423 no
C28 C27 H27 120.423 no
C27 C28 H28 119.620 no
C29 C28 H28 119.620 no
C28 C29 H29 119.937 no
C30 C29 H29 119.947 no
C25 C30 H30 119.747 no
C29 C30 H30 119.749 no
C31 C32 H32 120.152 no
C33 C32 H32 120.164 no
C32 C33 H33 119.545 no
C34 C33 H33 119.559 no
C33 C34 H34 120.107 no
C35 C34 H34 120.108 no
C34 C35 H35 119.824 no
C36 C35 H35 119.815 no
C31 C36 H36 119.706 no
C35 C36 H36 119.708 no
C37 C38 H38 119.318 no
C39 C38 H38 119.318 no
C38 C39 H39 119.940 no
C40 C39 H39 119.933 no
C39 C40 H40 120.531 no
C41 C40 H40 120.544 no
C40 C41 H41 119.439 no
C42 C41 H41 119.439 no
C37 C42 H42 119.899 no
C41 C42 H42 119.903 no
C44 C45 H45 119.356 no
C46 C45 H45 119.348 no
C46 C47 H47 118.429 no
C48 C47 H47 118.418 no
C44 C49 H49A 109.470 no
C44 C49 H49B 109.468 no
C44 C49 H49C 109.468 no
H49A C49 H49B 109.468 no
H49A C49 H49C 109.480 no
H49B C49 H49C 109.473 no
C46 C50 H50A 109.473 no
C46 C50 H50B 109.479 no
C46 C50 H50C 109.471 no
H50A C50 H50B 109.466 no
H50A C50 H50C 109.470 no
H50B C50 H50C 109.469 no
C48 C51 H51A 109.474 no
C48 C51 H51B 109.467 no
C48 C51 H51C 109.461 no
H51A C51 H51B 109.477 no
H51A C51 H51C 109.474 no
H51B C51 H51C 109.475 no
C52 C53 H53A 109.476 no
C52 C53 H53B 109.471 no
C52 C53 H53C 109.476 no
H53A C53 H53B 109.469 no
H53A C53 H53C 109.463 no
H53B C53 H53C 109.471 no
C54 C55 H55A 109.465 no
C54 C55 H55B 109.468 no
C54 C55 H55C 109.473 no
H55A C55 H55B 109.467 no
H55A C55 H55C 109.468 no
H55B C55 H55C 109.485 no
C56 C57 H57A 109.474 no
C56 C57 H57B 109.469 no
C56 C57 H57C 109.470 no
H57A C57 H57B 109.472 no
H57A C57 H57C 109.479 no
H57B C57 H57C 109.463 no
C58 C59 H59A 109.463 no
C58 C59 H59B 109.475 no
C58 C59 H59C 109.467 no
H59A C59 H59B 109.478 no
H59A C59 H59C 109.467 no
H59B C59 H59C 109.477 no

loop_
_geom_bond_atom_site_label_1
_geom_bond_atom_site_label_2
_geom_bond_distance
_geom_bond_publ_flag
Rh1 Rh2 2.7455(10) yes
Rh1 Cl1 2.4016(17) yes
Rh1 Cl2 2.4121(16) yes
Rh1 P2 2.1928(16) yes
Rh1 P3 2.2026(16) yes
Rh2 P1 2.3472(14) yes
Rh2 P4 2.3649(14) yes
Rh2 O1 2.016(5) yes
Rh2 O2 2.026(4) yes
Rh2 C1 1.927(6) yes
P1 C2 1.819(5) yes
P1 C7 1.824(5) yes
P1 C13 1.820(6) yes
P2 C2 1.838(5) yes
P2 C3 1.812(6) yes
P2 C19 1.830(5) yes
P3 C5 1.813(6) yes
P3 C6 1.829(5) yes
P3 C25 1.824(5) yes
P4 C6 1.844(5) yes
P4 C31 1.844(5) yes
P4 C37 1.819(6) yes
O1 O2 1.436(4) yes
N1 C1 1.158(7) yes
N1 C43 1.400(7) yes
N2 C52 1.150(12) yes
N3 C54 1.162(12) yes
N4 C56 1.121(13) yes
N5 C58 1.06(2) yes
C3 C4 1.536(6) yes
C4 C5 1.537(7) yes
C7 C8 1.362(9) yes
C7 C12 1.387(9) yes
C8 C9 1.401(10) yes
C9 C10 1.394(11) yes
C10 C11 1.400(15) yes
C11 C12 1.351(11) yes
C13 C14 1.401(8) yes
C13 C18 1.395(7) yes
C14 C15 1.388(10) yes
C15 C16 1.382(8) yes
C16 C17 1.374(9) yes
C17 C18 1.381(9) yes
C19 C20 1.390(9) yes
C19 C24 1.384(8) yes
C20 C21 1.382(8) yes
C21 C22 1.393(9) yes
C22 C23 1.371(9) yes
C23 C24 1.398(7) yes
C25 C26 1.401(8) yes
C25 C30 1.401(7) yes
C26 C27 1.393(7) yes
C27 C28 1.387(9) yes
C28 C29 1.377(9) yes
C29 C30 1.395(7) yes
C31 C32 1.402(7) yes
C31 C36 1.383(9) yes
C32 C33 1.401(8) yes
C33 C34 1.350(10) yes
C34 C35 1.390(8) yes
C35 C36 1.383(8) yes
C37 C38 1.379(7) yes
C37 C42 1.421(7) yes
C38 C39 1.389(11) yes
C39 C40 1.394(10) yes
C40 C41 1.391(9) yes
C41 C42 1.373(10) yes
C43 C44 1.392(7) yes
C43 C48 1.395(8) yes
C44 C45 1.397(8) yes
C44 C49 1.484(9) yes
C45 C46 1.404(9) yes
C46 C47 1.394(7) yes
C46 C50 1.505(8) yes
C47 C48 1.388(8) yes
C48 C51 1.501(7) yes
C52 C53 1.452(12) yes
C54 C55 1.450(11) yes
C56 C57 1.409(14) yes
C58 C59 1.396(15) yes
C2 H2A 0.990 no
C2 H2B 0.990 no
C3 H3A 0.990 no
C3 H3B 0.990 no
C4 H4A 0.990 no
C4 H4B 0.990 no
C5 H5A 0.990 no
C5 H5B 0.990 no
C6 H6A 0.990 no
C6 H6B 0.990 no
C8 H8 0.950 no
C9 H9 0.950 no
C10 H10 0.950 no
C11 H11 0.950 no
C12 H12 0.950 no
C14 H14 0.950 no
C15 H15 0.950 no
C16 H16 0.950 no
C17 H17 0.950 no
C18 H18 0.950 no
C20 H20 0.950 no
C21 H21 0.950 no
C22 H22 0.950 no
C23 H23 0.950 no
C24 H24 0.950 no
C26 H26 0.950 no
C27 H27 0.950 no
C28 H28 0.950 no
C29 H29 0.950 no
C30 H30 0.950 no
C32 H32 0.950 no
C33 H33 0.950 no
C34 H34 0.950 no
C35 H35 0.950 no
C36 H36 0.950 no
C38 H38 0.950 no
C39 H39 0.950 no
C40 H40 0.950 no
C41 H41 0.950 no
C42 H42 0.950 no
C45 H45 0.950 no
C47 H47 0.950 no
C49 H49A 0.980 no
C49 H49B 0.980 no
C49 H49C 0.980 no
C50 H50A 0.980 no
C50 H50B 0.980 no
C50 H50C 0.980 no
C51 H51A 0.980 no
C51 H51B 0.980 no
C51 H51C 0.980 no
C53 H53A 0.980 no
C53 H53B 0.980 no
C53 H53C 0.980 no
C55 H55A 0.980 no
C55 H55B 0.980 no
C55 H55C 0.980 no
C57 H57A 0.980 no
C57 H57B 0.980 no
C57 H57C 0.980 no
C59 H59A 0.980 no
C59 H59B 0.980 no
C59 H59C 0.980 no

loop_
_geom_contact_atom_site_label_1
_geom_contact_atom_site_label_2
_geom_contact_distance
_geom_contact_publ_flag
_geom_contact_site_symmetry_2
Rh1 C20 3.464(6) no .
Rh1 C26 3.587(5) no .
Cl1 C1 3.442(5) no .
Cl1 C2 3.227(6) no .
Cl1 C20 3.510(6) no .
Cl2 C6 3.342(6) no .
Cl2 C36 3.599(5) no .
P2 C5 3.400(5) no .
P3 C3 3.392(6) no .
P4 C5 3.567(5) no .
O1 C3 3.149(6) no .
O1 C5 3.169(5) no .
O1 C13 2.963(6) no .
O1 C14 3.448(7) no .
O1 C18 3.505(6) no .
O1 C37 3.048(6) no .
O1 C42 3.302(6) no .
O2 C13 2.945(6) no .
O2 C18 2.940(6) no .
O2 C37 3.102(6) no .
O2 C42 2.832(6) no .
N1 C8 3.359(7) no .
N1 C36 3.193(6) no .
N1 C49 2.806(6) no .
N1 C51 2.866(9) no .
C1 C7 3.552(7) no .
C1 C8 3.215(7) no .
C1 C31 3.372(7) no .
C1 C36 3.258(7) no .
C1 C44 3.323(7) no .
C1 C48 3.521(9) no .
C1 C49 3.306(7) no .
C2 C12 3.160(8) no .
C2 C14 3.140(9) no .
C2 C24 3.329(6) no .
C3 C24 3.251(7) no .
C4 C25 3.440(8) no .
C5 C30 3.544(7) no .
C6 C30 3.212(6) no .
C6 C36 3.325(7) no .
C6 C38 3.161(9) no .
C7 C10 2.758(10) no .
C7 C18 3.198(9) no .
C8 C11 2.758(10) no .
C9 C12 2.776(12) no .
C12 C13 3.386(10) no .
C13 C16 2.797(9) no .
C14 C17 2.761(7) no .
C15 C18 2.764(9) no .
C19 C22 2.798(7) no .
C20 C23 2.771(9) no .
C21 C24 2.750(9) no .
C25 C28 2.797(7) no .
C26 C29 2.770(8) no .
C27 C30 2.787(8) no .
C31 C34 2.790(8) no .
C31 C42 3.454(9) no .
C32 C35 2.760(10) no .
C32 C37 3.127(9) no .
C32 C42 3.237(9) no .
C33 C36 2.760(8) no .
C35 C43 3.583(7) no .
C35 C44 3.566(7) no .
C36 C43 3.480(7) no .
C37 C40 2.807(10) no .
C38 C41 2.764(8) no .
C39 C42 2.775(8) no .
C43 C46 2.766(8) no .
C44 C47 2.786(9) no .
C45 C48 2.814(7) no .
Cl1 C39 3.501(7) no 1_655
Cl2 C17 3.590(6) no 1_565
O1 C54 3.449(12) no .
O1 C55 3.030(11) no .
O2 C45 3.540(7) no 2_666
O2 C49 3.274(6) no 2_666
O2 C55 3.568(11) no .
N2 N4 3.561(14) no 1_455
N2 C11 3.558(13) no 1_455
N2 C12 3.287(11) no 1_455
N2 C29 3.572(9) no 1_545
N2 C54 3.531(12) no .
N2 C55 3.494(13) no .
N2 C56 3.586(13) no 2_665
N4 N2 3.561(14) no 1_655
N4 C2 3.519(11) no .
N4 C14 3.484(10) no .
N4 C24 3.545(11) no .
N4 C28 3.380(11) no 2_675
N4 C29 3.542(10) no 2_675
N4 C56 3.557(12) no 2_765
N5 C23 3.402(18) no 2_765
N5 C38 3.528(14) no 1_645
N5 C57 3.530(18) no .
C2 N4 3.519(11) no .
C11 N2 3.558(13) no 1_655
C12 N2 3.287(11) no 1_655
C14 N4 3.484(10) no .
C14 C56 3.540(11) no .
C16 C27 3.553(10) no 1_545
C17 Cl2 3.590(6) no 1_545
C23 N5 3.402(18) no 2_765
C24 N4 3.545(11) no .
C27 C16 3.553(10) no 1_565
C28 N4 3.380(11) no 2_675
C29 N2 3.572(9) no 1_565
C29 N4 3.542(10) no 2_675
C30 C50 3.425(9) no 2_676
C38 N5 3.528(14) no 1_465
C39 Cl1 3.501(7) no 1_455
C45 O2 3.540(7) no 2_666
C49 O2 3.274(6) no 2_666
C49 C49 3.511(9) no 2_666
C50 C30 3.425(9) no 2_676
C52 C54 3.388(11) no .
C52 C55 3.591(11) no .
C54 O1 3.449(12) no .
C54 N2 3.531(12) no .
C54 C52 3.388(11) no .
C55 O1 3.030(11) no .
C55 O2 3.568(11) no .
C55 N2 3.494(13) no .
C55 C52 3.591(11) no .
C56 N2 3.586(13) no 2_665
C56 N4 3.557(12) no 2_765
C56 C14 3.540(11) no .
C56 C56 3.581(14) no 2_765
C57 N5 3.530(18) no .
Rh1 H2B 3.5404 no .
Rh1 H6B 3.4603 no .
Rh1 H20 2.8903 no .
Rh1 H26 3.0893 no .
Rh2 H3B 3.3336 no .
Rh2 H5A 3.2607 no .
Rh2 H8 3.3247 no .
Cl1 H2B 2.7207 no .
Cl1 H20 3.0064 no .
Cl1 H51A 3.2624 no .
Cl1 H51B 3.0217 no .
Cl2 H6B 2.7717 no .
Cl2 H36 2.6630 no .
Cl2 H51A 2.8854 no .
P1 H3B 3.1862 no .
P1 H8 2.8712 no .
P1 H12 2.8461 no .
P1 H14 2.9543 no .
P1 H18 2.8407 no .
P2 H4B 2.8954 no .
P2 H14 3.5405 no .
P2 H20 2.8856 no .
P2 H24 2.8948 no .
P2 H26 3.4924 no .
P3 H4B 2.8443 no .
P3 H26 2.8448 no .
P3 H30 2.9597 no .
P4 H5A 3.1000 no .
P4 H32 2.9584 no .
P4 H36 2.8595 no .
P4 H38 2.9184 no .
P4 H42 2.8759 no .
O1 H3B 2.3165 no .
O1 H5A 2.3197 no .
O1 H42 3.3121 no .
O2 H18 2.8080 no .
O2 H42 2.4523 no .
N1 H8 2.6989 no .
N1 H36 2.9005 no .
N1 H49A 2.7007 no .
N1 H49B 2.8174 no .
N1 H51A 2.8020 no .
N1 H51B 2.8423 no .
N2 H53A 3.0646 no .
N2 H53B 3.0645 no .
N2 H53C 3.0827 no .
N3 H55A 3.0751 no .
N3 H55B 3.0757 no .
N3 H55C 3.0918 no .
N4 H57A 2.9750 no .
N4 H57B 2.9945 no .
N4 H57C 3.0287 no .
N5 H59A 2.9232 no .
N5 H59B 2.8772 no .
N5 H59C 2.9733 no .
C1 H8 2.5492 no .
C1 H36 2.9360 no .
C1 H49A 3.0198 no .
C1 H49B 3.1022 no .
C1 H51A 3.4486 no .
C1 H51B 3.5612 no .
C2 H3A 3.0854 no .
C2 H3B 2.9087 no .
C2 H12 2.7427 no .
C2 H14 2.6977 no .
C2 H24 3.1566 no .
C3 H2A 2.8890 no .
C3 H5A 2.6618 no .
C3 H5B 3.3837 no .
C3 H14 2.9357 no .
C3 H24 2.9209 no .
C4 H26 3.5153 no .
C5 H3A 3.3840 no .
C5 H3B 2.6720 no .
C5 H6A 2.9359 no .
C5 H30 3.5560 no .
C5 H38 3.2041 no .
C6 H5A 2.9454 no .
C6 H5B 3.0767 no .
C6 H30 2.7983 no .
C6 H36 3.0562 no .
C6 H38 2.6704 no .
C7 H2A 3.3544 no .
C7 H2B 2.8008 no .
C7 H9 3.2670 no .
C7 H11 3.2423 no .
C7 H18 2.9320 no .
C8 H10 3.2538 no .
C8 H12 3.2293 no .
C8 H18 3.0841 no .
C8 H49A 3.4132 no .
C9 H11 3.2804 no .
C10 H8 3.2516 no .
C10 H12 3.2332 no .
C11 H9 3.2879 no .
C12 H2A 3.3469 no .
C12 H2B 2.8151 no .
C12 H8 3.2321 no .
C12 H10 3.2265 no .
C13 H2A 2.7628 no .
C13 H2B 3.5930 no .
C13 H3B 3.2428 no .
C13 H12 3.2883 no .
C13 H15 3.2710 no .
C13 H17 3.2594 no .
C14 H2A 2.6033 no .
C14 H3A 3.5319 no .
C14 H3B 2.9235 no .
C14 H16 3.2682 no .
C14 H18 3.2672 no .
C15 H17 3.2322 no .
C16 H14 3.2645 no .
C16 H18 3.2549 no .
C17 H15 3.2325 no .
C18 H14 3.2669 no .
C18 H16 3.2592 no .
C19 H2A 3.0369 no .
C19 H2B 2.9149 no .
C19 H3A 2.8265 no .
C19 H4B 3.2199 no .
C19 H21 3.2591 no .
C19 H23 3.2754 no .
C19 H26 3.2630 no .
C20 H22 3.2705 no .
C20 H24 3.2448 no .
C20 H26 2.8228 no .
C21 H23 3.2453 no .
C22 H20 3.2686 no .
C22 H24 3.2504 no .
C23 H21 3.2396 no .
C24 H2A 3.0918 no .
C24 H2B 3.4351 no .
C24 H3A 2.7602 no .
C24 H20 3.2463 no .
C24 H22 3.2600 no .
C25 H4B 3.0018 no .
C25 H5B 2.7959 no .
C25 H6A 3.0501 no .
C25 H6B 3.0560 no .
C25 H27 3.2923 no .
C25 H29 3.2833 no .
C26 H4B 2.9511 no .
C26 H20 3.3333 no .
C26 H28 3.2558 no .
C26 H30 3.2654 no .
C27 H29 3.2583 no .
C28 H26 3.2531 no .
C28 H30 3.2563 no .
C29 H27 3.2599 no .
C30 H5B 3.1463 no .
C30 H6A 2.9657 no .
C30 H6B 3.2576 no .
C30 H26 3.2629 no .
C30 H28 3.2582 no .
C31 H6A 3.3436 no .
C31 H6B 2.8052 no .
C31 H33 3.2797 no .
C31 H35 3.2570 no .
C31 H42 3.3029 no .
C31 H49B 2.9659 no .
C32 H34 3.2525 no .
C32 H36 3.2569 no .
C32 H42 3.0662 no .
C32 H49B 2.9681 no .
C33 H35 3.2246 no .
C33 H49B 3.1034 no .
C34 H32 3.2455 no .
C34 H36 3.2612 no .
C34 H49B 3.2274 no .
C35 H33 3.2290 no .
C35 H49B 3.2314 no .
C36 H6B 2.8392 no .
C36 H32 3.2569 no .
C36 H34 3.2626 no .
C36 H49B 3.1027 no .
C37 H5A 3.0990 no .
C37 H6A 2.8465 no .
C37 H32 2.6590 no .
C37 H39 3.2658 no .
C37 H41 3.2785 no .
C38 H5A 3.0678 no .
C38 H5B 3.4801 no .
C38 H6A 2.6375 no .
C38 H32 3.5339 no .
C38 H40 3.2716 no .
C38 H42 3.2623 no .
C39 H41 3.2558 no .
C40 H38 3.2649 no .
C40 H42 3.2616 no .
C41 H32 3.3537 no .
C41 H39 3.2584 no .
C42 H32 2.5275 no .
C42 H38 3.2649 no .
C42 H40 3.2628 no .
C43 H8 3.4379 no .
C43 H35 3.5197 no .
C43 H36 3.3391 no .
C43 H45 3.2433 no .
C43 H47 3.2220 no .
C43 H49A 2.7300 no .
C43 H49B 2.7936 no .
C43 H49C 3.3012 no .
C43 H51A 2.7855 no .
C43 H51B 2.7703 no .
C43 H51C 3.3180 no .
C45 H47 3.2534 no .
C45 H49A 3.1703 no .
C45 H49B 3.0837 no .
C45 H49C 2.5479 no .
C45 H50A 2.8370 no .
C45 H50B 3.3055 no .
C45 H50C 2.6828 no .
C47 H45 3.2573 no .
C47 H50A 3.0751 no .
C47 H50B 2.6031 no .
C47 H50C 3.2266 no .
C47 H51A 3.1461 no .
C47 H51B 3.1508 no .
C47 H51C 2.5806 no .
C49 H8 3.4052 no .
C49 H45 2.6634 no .
C50 H45 2.6586 no .
C50 H47 2.6866 no .
C51 H47 2.6770 no .
H2A H3A 2.7897 no .
H2A H3B 2.8908 no .
H2A H12 2.7071 no .
H2A H14 2.0119 no .
H2A H24 2.6740 no .
H2B H12 2.4012 no .
H2B H14 3.5309 no .
H2B H24 3.4546 no .
H3A H4A 2.2915 no .
H3A H4B 2.4406 no .
H3A H5A 3.5206 no .
H3A H14 2.7017 no .
H3A H24 2.2260 no .
H3B H4A 2.4362 no .
H3B H4B 2.8672 no .
H3B H5A 2.3988 no .
H3B H5B 3.5158 no .
H3B H14 2.4438 no .
H3B H24 3.5914 no .
H4A H5A 2.4582 no .
H4A H5B 2.2905 no .
H4B H5A 2.8694 no .
H4B H5B 2.4582 no .
H4B H26 2.7356 no .
H5A H6A 3.0081 no .
H5A H38 2.8546 no .
H5B H6A 2.8096 no .
H5B H30 3.0617 no .
H5B H38 2.8615 no .
H6A H30 2.3184 no .
H6A H38 1.9498 no .
H6B H30 2.8801 no .
H6B H36 2.4653 no .
H6B H38 3.4537 no .
H8 H9 2.3577 no .
H8 H18 3.0096 no .
H8 H49A 2.5389 no .
H9 H10 2.3585 no .
H9 H49A 3.5508 no .
H10 H11 2.3529 no .
H11 H12 2.2989 no .
H14 H15 2.3327 no .
H14 H24 3.5429 no .
H15 H16 2.3329 no .
H16 H17 2.3216 no .
H17 H18 2.3200 no .
H20 H21 2.3243 no .
H20 H26 2.4149 no .
H21 H22 2.3427 no .
H22 H23 2.3261 no .
H23 H24 2.3406 no .
H26 H27 2.3397 no .
H27 H28 2.3378 no .
H28 H29 2.3206 no .
H29 H30 2.3408 no .
H30 H38 3.5999 no .
H32 H33 2.3473 no .
H32 H42 2.4745 no .
H32 H49B 3.4377 no .
H33 H34 2.2948 no .
H34 H35 2.3392 no .
H35 H36 2.3263 no .
H36 H51A 3.4056 no .
H38 H39 2.3287 no .
H39 H40 2.3505 no .
H40 H41 2.3408 no .
H41 H42 2.3135 no .
H45 H49A 3.3790 no .
H45 H49B 3.2662 no .
H45 H49C 2.3394 no .
H45 H50A 2.8512 no .
H45 H50B 3.5762 no .
H45 H50C 2.5535 no .
H47 H50A 3.2244 no .
H47 H50B 2.3962 no .
H47 H50C 3.4496 no .
H47 H51A 3.3233 no .
H47 H51B 3.3510 no .
H47 H51C 2.3644 no .
Cl1 H39 2.7380 no 1_655
Cl1 H40 3.2787 no 1_655
Cl1 H53B 2.9446 no 1_655
Cl1 H59A 3.2839 no 1_565
Cl1 H59B 3.1469 no 1_565
Cl2 H16 3.1806 no 1_565
Cl2 H17 2.8677 no 1_565
Cl2 H34 3.3286 no 2_676
Cl2 H50A 3.1306 no 2_676
Cl2 H59B 3.1720 no 1_565
O1 H55B 3.0377 no .
O1 H55C 2.3665 no .
O2 H45 2.7622 no 2_666
O2 H49C 2.3316 no 2_666
O2 H55B 3.4984 no .
O2 H55C 2.7845 no .
N2 H2B 3.3762 no 1_455
N2 H11 3.1872 no 1_455
N2 H12 2.5886 no 1_455
N2 H29 2.6953 no 1_545
N2 H55A 3.1564 no .
N2 H55B 3.2985 no .
N2 H57B 3.5871 no 2_665
N3 H3B 3.2919 no .
N3 H4A 2.9681 no .
N3 H15 3.4815 no 2_665
N3 H21 3.5865 no 2_675
N3 H27 2.6549 no 2_675
N3 H28 3.3993 no 1_545
N3 H53A 3.0455 no .
N4 H2A 2.5749 no .
N4 H14 2.8580 no .
N4 H24 2.8329 no .
N4 H28 2.9275 no 2_675
N4 H29 3.2250 no 2_675
N4 H57B 2.8423 no 2_765
N5 H5B 3.5705 no 1_645
N5 H6A 3.3211 no 1_645
N5 H22 3.1599 no 2_765
N5 H23 2.6288 no 2_765
N5 H30 3.0287 no 1_645
N5 H38 2.7368 no 1_645
N5 H39 3.3222 no 1_645
N5 H57A 2.8935 no .
N5 H57C 3.5606 no .
C2 H53B 3.5075 no 1_655
C3 H27 3.3741 no 2_675
C4 H4B 3.4629 no 2_675
C6 H50A 3.4593 no 2_676
C6 H50B 3.4659 no 2_676
C7 H40 3.5703 no 1_655
C8 H33 3.2599 no 2_666
C8 H40 3.5952 no 1_655
C9 H32 3.2400 no 2_666
C9 H33 2.9903 no 2_666
C9 H40 3.4451 no 1_655
C10 H33 3.3524 no 2_666
C10 H40 3.2279 no 1_655
C10 H41 3.2752 no 1_655
C10 H50B 3.5869 no 2_766
C11 H40 3.2965 no 1_655
C11 H50B 3.3462 no 2_766
C11 H50C 3.4156 no 2_766
C12 H40 3.4071 no 1_655
C13 H55C 3.2294 no .
C14 H55C 3.1060 no .
C15 H27 3.4698 no 1_545
C15 H55C 3.1167 no .
C16 H50A 3.5310 no 2_666
C16 H55C 3.2509 no .
C16 H59B 3.3693 no .
C16 H59C 3.5509 no .
C17 H34 3.0377 no 2_666
C17 H45 2.9875 no 2_666
C17 H50A 3.3940 no 2_666
C17 H55C 3.3363 no .
C17 H59B 3.3682 no .
C17 H59C 3.0193 no .
C18 H34 3.3882 no 2_666
C18 H45 3.0592 no 2_666
C18 H49C 3.3304 no 2_666
C18 H55C 3.3330 no .
C18 H59C 3.3574 no .
C19 H53B 3.4841 no 1_655
C19 H53C 3.2218 no 1_655
C20 H4A 3.4274 no 2_675
C20 H53B 3.3671 no 1_655
C20 H53C 3.2009 no 1_655
C21 H4A 3.2777 no 2_675
C21 H22 3.3662 no 2_775
C21 H53A 3.4011 no 2_675
C21 H53C 3.0716 no 1_655
C21 H53C 3.5877 no 2_675
C22 H4A 3.3553 no 2_675
C22 H5B 2.9692 no 2_675
C22 H21 3.4133 no 2_775
C22 H53A 3.1739 no 2_675
C22 H53C 2.9701 no 1_655
C22 H53C 3.5898 no 2_675
C23 H4A 3.5714 no 2_675
C23 H5B 2.7967 no 2_675
C23 H53C 2.9737 no 1_655
C23 H57B 3.0017 no 2_765
C24 H4B 3.5855 no 2_675
C24 H5B 3.5255 no 2_675
C24 H53C 3.0996 no 1_655
C24 H57B 3.4112 no 2_765
C25 H16 3.3419 no 1_565
C25 H50A 3.3599 no 2_676
C26 H3A 3.3777 no 2_675
C26 H4A 3.5310 no 2_675
C26 H16 2.7798 no 1_565
C27 H3A 2.7796 no 2_675
C27 H4A 3.4374 no 2_675
C27 H15 3.1129 no 1_565
C27 H16 2.8993 no 1_565
C27 H24 3.3593 no 2_675
C28 H3A 3.2184 no 2_675
C28 H15 3.5787 no 1_565
C28 H16 3.5156 no 1_565
C28 H24 3.0532 no 2_675
C28 H55A 3.1178 no 1_565
C29 H23 3.2694 no 2_675
C29 H24 3.1180 no 2_675
C29 H50C 3.4650 no 2_676
C29 H55A 2.9954 no 1_565
C30 H23 3.0224 no 2_675
C30 H24 3.4987 no 2_675
C30 H50A 3.0572 no 2_676
C30 H50B 3.2091 no 2_676
C30 H50C 3.4496 no 2_676
C32 H9 3.3594 no 2_666
C33 H9 3.5955 no 2_666
C33 H18 3.2928 no 2_666
C33 H59C 3.5132 no 2_666
C34 H17 3.0686 no 2_666
C34 H18 3.2983 no 2_666
C34 H51A 3.1906 no 2_676
C34 H51C 3.2377 no 2_676
C34 H59A 3.5801 no 2_666
C34 H59C 3.2469 no 2_666
C35 H35 3.1692 no 2_676
C35 H51A 3.3106 no 2_676
C35 H51C 3.5092 no 2_676
C36 H35 3.5192 no 2_676
C39 H51B 3.3575 no 1_455
C39 H53A 3.5646 no .
C39 H53B 3.1911 no .
C39 H59A 3.5061 no 1_465
C40 H51B 3.2185 no 1_455
C40 H55B 3.3405 no .
C41 H9 3.4031 no 2_666
C41 H55B 3.2618 no .
C42 H9 3.4487 no 2_666
C42 H49C 3.4845 no 2_666
C42 H55B 3.5055 no .
C44 H41 3.5686 no 2_666
C44 H42 3.3017 no 2_666
C45 H17 3.2090 no 2_666
C45 H18 3.5599 no 2_666
C45 H41 3.2428 no 2_666
C45 H42 3.4114 no 2_666
C46 H10 3.1615 no 2_766
C46 H41 3.5527 no 2_666
C47 H10 2.9906 no 2_766
C48 H35 3.5153 no 2_676
C49 H18 3.2980 no 2_666
C49 H42 2.9927 no 2_666
C49 H49A 2.9681 no 2_666
C49 H49B 3.4517 no 2_666
C49 H49C 3.5709 no 2_666
C50 H6B 3.1263 no 2_676
C50 H10 3.4143 no 2_766
C50 H11 3.0349 no 2_766
C50 H30 3.2009 no 2_676
C50 H55A 3.1643 no 2_666
C51 H34 3.4180 no 2_676
C51 H35 3.5358 no 2_676
C51 H59A 2.9457 no 1_565
C52 H2B 2.9878 no 1_455
C52 H12 3.0604 no 1_455
C52 H55A 3.5662 no .
C52 H55B 3.2367 no .
C52 H57B 3.3795 no 2_665
C52 H57C 3.5809 no 2_665
C53 H2B 3.0992 no 1_455
C53 H21 3.4025 no 2_675
C53 H22 3.0563 no 2_675
C53 H39 3.3442 no .
C54 H3B 3.2279 no .
C54 H4A 3.5648 no .
C54 H5A 3.5963 no .
C54 H27 3.5766 no 2_675
C54 H28 3.2694 no 1_545
C54 H53A 3.0943 no .
C55 H45 3.5132 no 2_666
C55 H50C 2.9173 no 2_666
C56 H2A 3.2263 no .
C56 H14 3.1798 no .
C56 H28 3.4186 no 2_675
C56 H57B 3.4772 no 2_765
C57 H23 3.1909 no 2_765
C58 H38 3.1087 no 1_645
C58 H39 3.2058 no 1_645
C58 H57A 3.0989 no .
C59 H17 3.5168 no .
C59 H34 3.0462 no 2_666
C59 H39 3.4326 no 1_645
C59 H51A 3.4117 no 1_545
H2A N4 2.5749 no .
H2A C56 3.2263 no .
H2B N2 3.3762 no 1_655
H2B C52 2.9878 no 1_655
H2B C53 3.0992 no 1_655
H2B H53B 2.5904 no 1_655
H2B H53C 3.2795 no 1_655
H3A C26 3.3777 no 2_675
H3A C27 2.7796 no 2_675
H3A C28 3.2184 no 2_675
H3A H27 2.6413 no 2_675
H3A H28 3.3829 no 2_675
H3B N3 3.2919 no .
H3B C54 3.2279 no .
H3B H27 3.4982 no 2_675
H3B H55C 3.2797 no .
H4A N3 2.9681 no .
H4A C20 3.4274 no 2_675
H4A C21 3.2777 no 2_675
H4A C22 3.3553 no 2_675
H4A C23 3.5714 no 2_675
H4A C26 3.5310 no 2_675
H4A C27 3.4374 no 2_675
H4A C54 3.5648 no .
H4A H4B 3.4604 no 2_675
H4A H26 3.1549 no 2_675
H4A H27 2.9813 no 2_675
H4B C4 3.4629 no 2_675
H4B C24 3.5855 no 2_675
H4B H4A 3.4604 no 2_675
H4B H4B 2.6799 no 2_675
H5A C54 3.5963 no .
H5B N5 3.5705 no 1_465
H5B C22 2.9692 no 2_675
H5B C23 2.7967 no 2_675
H5B C24 3.5255 no 2_675
H5B H22 3.0307 no 2_675
H5B H23 2.7448 no 2_675
H6A N5 3.3211 no 1_465
H6A H50B 3.2601 no 2_676
H6B C50 3.1263 no 2_676
H6B H47 3.5881 no 2_676
H6B H50A 2.6421 no 2_676
H6B H50B 2.7864 no 2_676
H8 H33 3.5508 no 2_666
H8 H49B 3.5925 no 2_666
H8 H49C 3.3322 no 2_666
H9 C32 3.3594 no 2_666
H9 C33 3.5955 no 2_666
H9 C41 3.4031 no 2_666
H9 C42 3.4487 no 2_666
H9 H32 2.6626 no 2_666
H9 H33 3.1296 no 2_666
H9 H41 3.1630 no 2_666
H9 H42 3.2270 no 2_666
H10 C46 3.1615 no 2_766
H10 C47 2.9906 no 2_766
H10 C50 3.4143 no 2_766
H10 H40 3.5628 no 1_655
H10 H41 2.9307 no 1_655
H10 H47 2.8948 no 2_766
H10 H50B 3.1062 no 2_766
H10 H50C 3.4013 no 2_766
H11 N2 3.1872 no 1_655
H11 C50 3.0349 no 2_766
H11 H29 3.4837 no 1_645
H11 H50B 2.5982 no 2_766
H11 H50C 2.6469 no 2_766
H12 N2 2.5886 no 1_655
H12 C52 3.0604 no 1_655
H12 H57A 3.2819 no .
H14 N4 2.8580 no .
H14 C56 3.1798 no .
H14 H28 3.2800 no 2_675
H14 H55C 3.5528 no .
H15 N3 3.4815 no 2_665
H15 C27 3.1129 no 1_545
H15 C28 3.5787 no 1_545
H15 H27 2.7367 no 1_545
H15 H28 3.5560 no 1_545
H15 H28 3.3793 no 2_675
H15 H55C 3.5687 no .
H15 H57C 3.4774 no .
H16 Cl2 3.1806 no 1_545
H16 C25 3.3419 no 1_545
H16 C26 2.7798 no 1_545
H16 C27 2.8993 no 1_545
H16 C28 3.5156 no 1_545
H16 H26 2.9133 no 1_545
H16 H27 3.1146 no 1_545
H16 H50A 3.2288 no 2_666
H16 H59B 3.2382 no .
H17 Cl2 2.8677 no 1_545
H17 C34 3.0686 no 2_666
H17 C45 3.2090 no 2_666
H17 C59 3.5168 no .
H17 H34 2.3547 no 2_666
H17 H45 2.8079 no 2_666
H17 H50A 2.9471 no 2_666
H17 H59B 3.2409 no .
H17 H59C 2.9516 no .
H18 C33 3.2928 no 2_666
H18 C34 3.2983 no 2_666
H18 C45 3.5599 no 2_666
H18 C49 3.2980 no 2_666
H18 H33 3.0564 no 2_666
H18 H34 3.0592 no 2_666
H18 H45 2.9428 no 2_666
H18 H49B 3.2311 no 2_666
H18 H49C 2.6319 no 2_666
H18 H59C 3.5116 no .
H20 H53B 3.5655 no 1_655
H20 H59B 3.2236 no 1_565
H21 N3 3.5865 no 2_675
H21 C22 3.4133 no 2_775
H21 C53 3.4025 no 2_675
H21 H22 3.0326 no 2_775
H21 H53A 2.9674 no 2_675
H21 H53C 3.5873 no 1_655
H21 H53C 2.9340 no 2_675
H21 H57C 3.1074 no 1_565
H22 N5 3.1599 no 2_765
H22 C21 3.3662 no 2_775
H22 C53 3.0563 no 2_675
H22 H5B 3.0307 no 2_675
H22 H21 3.0326 no 2_775
H22 H53A 2.5155 no 2_675
H22 H53B 3.2315 no 2_675
H22 H53C 3.4482 no 1_655
H22 H53C 2.9501 no 2_675
H23 N5 2.6288 no 2_765
H23 C29 3.2694 no 2_675
H23 C30 3.0224 no 2_675
H23 C57 3.1909 no 2_765
H23 H5B 2.7448 no 2_675
H23 H29 3.3422 no 2_675
H23 H30 2.9441 no 2_675
H23 H53C 3.4456 no 1_655
H23 H57A 3.1593 no 2_765
H23 H57B 2.5498 no 2_765
H23 H57C 3.3983 no 2_765
H24 N4 2.8329 no .
H24 C27 3.3593 no 2_675
H24 C28 3.0532 no 2_675
H24 C29 3.1180 no 2_675
H24 C30 3.4987 no 2_675
H24 H28 3.3531 no 2_675
H24 H29 3.4383 no 2_675
H24 H57B 3.3014 no 2_765
H26 H4A 3.1549 no 2_675
H26 H16 2.9133 no 1_565
H27 N3 2.6549 no 2_675
H27 C3 3.3741 no 2_675
H27 C15 3.4698 no 1_565
H27 C54 3.5766 no 2_675
H27 H3A 2.6413 no 2_675
H27 H3B 3.4982 no 2_675
H27 H4A 2.9813 no 2_675
H27 H15 2.7367 no 1_565
H27 H16 3.1146 no 1_565
H28 N3 3.3993 no 1_565
H28 N4 2.9275 no 2_675
H28 C54 3.2694 no 1_565
H28 C56 3.4186 no 2_675
H28 H3A 3.3829 no 2_675
H28 H14 3.2800 no 2_675
H28 H15 3.5560 no 1_565
H28 H15 3.3793 no 2_675
H28 H24 3.3531 no 2_675
H28 H55A 3.0673 no 1_565
H29 N2 2.6953 no 1_565
H29 N4 3.2250 no 2_675
H29 H11 3.4837 no 1_465
H29 H23 3.3422 no 2_675
H29 H24 3.4383 no 2_675
H29 H50C 3.3992 no 2_676
H29 H55A 2.8725 no 1_565
H29 H57A 3.4267 no 1_465
H29 H57B 3.3138 no 1_465
H30 N5 3.0287 no 1_465
H30 C50 3.2009 no 2_676
H30 H23 2.9441 no 2_675
H30 H50A 3.0182 no 2_676
H30 H50B 2.7277 no 2_676
H30 H50C 3.3532 no 2_676
H32 C9 3.2400 no 2_666
H32 H9 2.6626 no 2_666
H33 C8 3.2599 no 2_666
H33 C9 2.9903 no 2_666
H33 C10 3.3524 no 2_666
H33 H8 3.5508 no 2_666
H33 H9 3.1296 no 2_666
H33 H18 3.0564 no 2_666
H33 H59C 3.0333 no 2_666
H34 Cl2 3.3286 no 2_676
H34 C17 3.0377 no 2_666
H34 C18 3.3882 no 2_666
H34 C51 3.4180 no 2_676
H34 C59 3.0462 no 2_666
H34 H17 2.3547 no 2_666
H34 H18 3.0592 no 2_666
H34 H51A 2.8021 no 2_676
H34 H51C 3.1531 no 2_676
H34 H59A 2.8839 no 2_666
H34 H59B 3.3211 no 2_666
H34 H59C 2.4886 no 2_666
H35 C35 3.1692 no 2_676
H35 C36 3.5192 no 2_676
H35 C48 3.5153 no 2_676
H35 C51 3.5358 no 2_676
H35 H35 2.3698 no 2_676
H35 H36 3.0900 no 2_676
H35 H51A 3.0135 no 2_676
H35 H51C 3.5947 no 2_676
H36 H35 3.0900 no 2_676
H38 N5 2.7368 no 1_465
H38 C58 3.1087 no 1_465
H39 Cl1 2.7380 no 1_455
H39 N5 3.3222 no 1_465
H39 C53 3.3442 no .
H39 C58 3.2058 no 1_465
H39 C59 3.4326 no 1_465
H39 H51B 3.2456 no 1_455
H39 H53A 3.2438 no .
H39 H53B 2.6045 no .
H39 H59A 2.9683 no 1_465
H39 H59B 3.5855 no 1_465
H40 Cl1 3.2787 no 1_455
H40 C7 3.5703 no 1_455
H40 C8 3.5952 no 1_455
H40 C9 3.4451 no 1_455
H40 C10 3.2279 no 1_455
H40 C11 3.2965 no 1_455
H40 C12 3.4071 no 1_455
H40 H10 3.5628 no 1_455
H40 H51B 2.9830 no 1_455
H40 H53B 3.4820 no .
H41 C10 3.2752 no 1_455
H41 C44 3.5686 no 2_666
H41 C45 3.2428 no 2_666
H41 C46 3.5527 no 2_666
H41 H9 3.1630 no 2_666
H41 H10 2.9307 no 1_455
H41 H45 3.3376 no 2_666
H41 H55B 3.5624 no .
H42 C44 3.3017 no 2_666
H42 C45 3.4114 no 2_666
H42 C49 2.9927 no 2_666
H42 H9 3.2270 no 2_666
H42 H45 3.1682 no 2_666
H42 H49A 2.7606 no 2_666
H42 H49C 2.6113 no 2_666
H45 O2 2.7622 no 2_666
H45 C17 2.9875 no 2_666
H45 C18 3.0592 no 2_666
H45 C55 3.5132 no 2_666
H45 H17 2.8079 no 2_666
H45 H18 2.9428 no 2_666
H45 H41 3.3376 no 2_666
H45 H42 3.1682 no 2_666
H45 H55A 3.5201 no 2_666
H45 H55B 3.5030 no 2_666
H45 H55C 2.9706 no 2_666
H47 H6B 3.5881 no 2_676
H47 H10 2.8948 no 2_766
H49A C49 2.9681 no 2_666
H49A H42 2.7606 no 2_666
H49A H49A 2.6852 no 2_666
H49A H49B 2.7847 no 2_666
H49A H49C 2.9310 no 2_666
H49B C49 3.4517 no 2_666
H49B H8 3.5925 no 2_666
H49B H18 3.2311 no 2_666
H49B H49A 2.7847 no 2_666
H49B H49C 3.4199 no 2_666
H49C O2 2.3316 no 2_666
H49C C18 3.3304 no 2_666
H49C C42 3.4845 no 2_666
H49C C49 3.5709 no 2_666
H49C H8 3.3322 no 2_666
H49C H18 2.6319 no 2_666
H49C H42 2.6113 no 2_666
H49C H49A 2.9310 no 2_666
H49C H49B 3.4199 no 2_666
H50A Cl2 3.1306 no 2_676
H50A C6 3.4593 no 2_676
H50A C16 3.5310 no 2_666
H50A C17 3.3940 no 2_666
H50A C25 3.3599 no 2_676
H50A C30 3.0572 no 2_676
H50A H6B 2.6421 no 2_676
H50A H16 3.2288 no 2_666
H50A H17 2.9471 no 2_666
H50A H30 3.0182 no 2_676
H50A H55A 3.2789 no 2_666
H50B C6 3.4659 no 2_676
H50B C10 3.5869 no 2_766
H50B C11 3.3462 no 2_766
H50B C30 3.2091 no 2_676
H50B H6A 3.2601 no 2_676
H50B H6B 2.7864 no 2_676
H50B H10 3.1062 no 2_766
H50B H11 2.5982 no 2_766
H50B H30 2.7277 no 2_676
H50C C11 3.4156 no 2_766
H50C C29 3.4650 no 2_676
H50C C30 3.4496 no 2_676
H50C C55 2.9173 no 2_666
H50C H10 3.4013 no 2_766
H50C H11 2.6469 no 2_766
H50C H29 3.3992 no 2_676
H50C H30 3.3532 no 2_676
H50C H55A 2.2814 no 2_666
H50C H55B 2.9593 no 2_666
H50C H55C 3.0761 no 2_666
H51A C34 3.1906 no 2_676
H51A C35 3.3106 no 2_676
H51A C59 3.4117 no 1_565
H51A H34 2.8021 no 2_676
H51A H35 3.0135 no 2_676
H51A H59A 2.6385 no 1_565
H51A H59B 3.4832 no 1_565
H51B C39 3.3575 no 1_655
H51B C40 3.2185 no 1_655
H51B H39 3.2456 no 1_655
H51B H40 2.9830 no 1_655
H51B H59A 2.9628 no 1_565
H51C C34 3.2377 no 2_676
H51C C35 3.5092 no 2_676
H51C H34 3.1531 no 2_676
H51C H35 3.5947 no 2_676
H51C H59A 2.7413 no 1_565
H53A N3 3.0455 no .
H53A C21 3.4011 no 2_675
H53A C22 3.1739 no 2_675
H53A C39 3.5646 no .
H53A C54 3.0943 no .
H53A H21 2.9674 no 2_675
H53A H22 2.5155 no 2_675
H53A H39 3.2438 no .
H53A H55B 3.2405 no .
H53B Cl1 2.9446 no 1_455
H53B C2 3.5075 no 1_455
H53B C19 3.4841 no 1_455
H53B C20 3.3671 no 1_455
H53B C39 3.1911 no .
H53B H2B 2.5904 no 1_455
H53B H20 3.5655 no 1_455
H53B H22 3.2315 no 2_675
H53B H39 2.6045 no .
H53B H40 3.4820 no .
H53C C19 3.2218 no 1_455
H53C C20 3.2009 no 1_455
H53C C21 3.0716 no 1_455
H53C C21 3.5877 no 2_675
H53C C22 2.9701 no 1_455
H53C C22 3.5898 no 2_675
H53C C23 2.9737 no 1_455
H53C C24 3.0996 no 1_455
H53C H2B 3.2795 no 1_455
H53C H21 3.5873 no 1_455
H53C H21 2.9340 no 2_675
H53C H22 3.4482 no 1_455
H53C H22 2.9501 no 2_675
H53C H23 3.4456 no 1_455
H53C H57B 3.0902 no 2_665
H53C H57C 3.2352 no 2_665
H55A N2 3.1564 no .
H55A C28 3.1178 no 1_545
H55A C29 2.9954 no 1_545
H55A C50 3.1643 no 2_666
H55A C52 3.5662 no .
H55A H28 3.0673 no 1_545
H55A H29 2.8725 no 1_545
H55A H45 3.5201 no 2_666
H55A H50A 3.2789 no 2_666
H55A H50C 2.2814 no 2_666
H55B O1 3.0377 no .
H55B O2 3.4984 no .
H55B N2 3.2985 no .
H55B C40 3.3405 no .
H55B C41 3.2618 no .
H55B C42 3.5055 no .
H55B C52 3.2367 no .
H55B H41 3.5624 no .
H55B H45 3.5030 no 2_666
H55B H50C 2.9593 no 2_666
H55B H53A 3.2405 no .
H55C O1 2.3665 no .
H55C O2 2.7845 no .
H55C C13 3.2294 no .
H55C C14 3.1060 no .
H55C C15 3.1167 no .
H55C C16 3.2509 no .
H55C C17 3.3363 no .
H55C C18 3.3330 no .
H55C H3B 3.2797 no .
H55C H14 3.5528 no .
H55C H15 3.5687 no .
H55C H45 2.9706 no 2_666
H55C H50C 3.0761 no 2_666
H57A N5 2.8935 no .
H57A C58 3.0989 no .
H57A H12 3.2819 no .
H57A H23 3.1593 no 2_765
H57A H29 3.4267 no 1_645
H57B N2 3.5871 no 2_665
H57B N4 2.8423 no 2_765
H57B C23 3.0017 no 2_765
H57B C24 3.4112 no 2_765
H57B C52 3.3795 no 2_665
H57B C56 3.4772 no 2_765
H57B H23 2.5498 no 2_765
H57B H24 3.3014 no 2_765
H57B H29 3.3138 no 1_645
H57B H53C 3.0902 no 2_665
H57C N5 3.5606 no .
H57C C52 3.5809 no 2_665
H57C H15 3.4774 no .
H57C H21 3.1074 no 1_545
H57C H23 3.3983 no 2_765
H57C H53C 3.2352 no 2_665
H59A Cl1 3.2839 no 1_545
H59A C34 3.5801 no 2_666
H59A C39 3.5061 no 1_645
H59A C51 2.9457 no 1_545
H59A H34 2.8839 no 2_666
H59A H39 2.9683 no 1_645
H59A H51A 2.6385 no 1_545
H59A H51B 2.9628 no 1_545
H59A H51C 2.7413 no 1_545
H59B Cl1 3.1469 no 1_545
H59B Cl2 3.1720 no 1_545
H59B C16 3.3693 no .
H59B C17 3.3682 no .
H59B H16 3.2382 no .
H59B H17 3.2409 no .
H59B H20 3.2236 no 1_545
H59B H34 3.3211 no 2_666
H59B H39 3.5855 no 1_645
H59B H51A 3.4832 no 1_545
H59C C16 3.5509 no .
H59C C17 3.0193 no .
H59C C18 3.3574 no .
H59C C33 3.5132 no 2_666
H59C C34 3.2469 no 2_666
H59C H17 2.9516 no .
H59C H18 3.5116 no .
H59C H33 3.0333 no 2_666
H59C H34 2.4886 no 2_666

loop_
_geom_torsion_atom_site_label_1
_geom_torsion_atom_site_label_2
_geom_torsion_atom_site_label_3
_geom_torsion_atom_site_label_4
_geom_torsion
_geom_torsion_publ_flag
Cl1 Rh1 Rh2 P1 -47.59(5) no
Cl1 Rh1 Rh2 P4 141.01(4) no
Cl1 Rh1 Rh2 O1 -131.59(4) no
Cl1 Rh1 Rh2 O2 -128.10(6) no
Cl1 Rh1 Rh2 C1 49.02(4) no
Cl2 Rh1 Rh2 P1 -140.52(4) no
Cl2 Rh1 Rh2 P4 48.07(4) no
Cl2 Rh1 Rh2 O1 135.48(4) no
Cl2 Rh1 Rh2 O2 138.96(6) no
Cl2 Rh1 Rh2 C1 -43.91(4) no
Rh2 Rh1 P2 C2 -56.53(7) no
Rh2 Rh1 P2 C3 66.64(6) no
Rh2 Rh1 P2 C19 -170.17(6) no
P2 Rh1 Rh2 P1 38.64(4) no
P2 Rh1 Rh2 P4 -132.76(4) no
P2 Rh1 Rh2 O1 -45.36(5) no
P2 Rh1 Rh2 O2 -41.87(6) no
P2 Rh1 Rh2 C1 135.25(4) no
Rh2 Rh1 P3 C5 -63.74(7) no
Rh2 Rh1 P3 C6 58.13(6) no
Rh2 Rh1 P3 C25 176.19(7) no
P3 Rh1 Rh2 P1 133.86(5) no
P3 Rh1 Rh2 P4 -37.55(4) no
P3 Rh1 Rh2 O1 49.86(4) no
P3 Rh1 Rh2 O2 53.34(6) no
P3 Rh1 Rh2 C1 -129.53(4) no
Cl1 Rh1 P2 C2 43.53(7) no
Cl1 Rh1 P2 C3 166.70(7) no
Cl1 Rh1 P2 C19 -70.11(7) no
Cl2 Rh1 P3 C5 -173.50(7) no
Cl2 Rh1 P3 C6 -51.63(7) no
Cl2 Rh1 P3 C25 66.43(7) no
P2 Rh1 P3 C5 19.16(7) no
P2 Rh1 P3 C6 141.03(7) no
P2 Rh1 P3 C25 -100.91(8) no
P3 Rh1 P2 C2 -139.92(7) no
P3 Rh1 P2 C3 -16.76(7) no
P3 Rh1 P2 C19 106.44(7) no
Rh1 Rh2 P1 C2 -20.93(7) no
Rh1 Rh2 P1 C7 101.62(7) no
Rh1 Rh2 P1 C13 -138.53(5) no
Rh1 Rh2 P4 C6 16.90(7) no
Rh1 Rh2 P4 C31 -101.48(7) no
Rh1 Rh2 P4 C37 135.84(6) no
Rh1 Rh2 O1 O2 177.90(6) no
Rh1 Rh2 O2 O1 -4.8(3) no
P1 Rh2 O1 O2 88.53(11) no
O1 Rh2 P1 C2 93.82(11) no
O1 Rh2 P1 C7 -143.62(11) no
O1 Rh2 P1 C13 -23.77(10) no
P1 Rh2 O2 O1 -86.89(11) no
O2 Rh2 P1 C2 135.69(12) no
O2 Rh2 P1 C7 -101.75(12) no
O2 Rh2 P1 C13 18.10(11) no
C1 Rh2 P1 C2 -104.28(15) no
C1 Rh2 P1 C7 18.28(15) no
C1 Rh2 P1 C13 138.13(14) no
P4 Rh2 O1 O2 -91.22(11) no
O1 Rh2 P4 C6 -97.86(11) no
O1 Rh2 P4 C31 143.76(11) no
O1 Rh2 P4 C37 21.08(10) no
P4 Rh2 O2 O1 86.92(11) no
O2 Rh2 P4 C6 -139.50(11) no
O2 Rh2 P4 C31 102.12(11) no
O2 Rh2 P4 C37 -20.56(11) no
C1 Rh2 P4 C6 100.12(15) no
C1 Rh2 P4 C31 -18.26(14) no
C1 Rh2 P4 C37 -140.94(14) no
O1 Rh2 O2 O1 -0.00(14) no
O2 Rh2 O1 O2 -0.00(13) no
C1 Rh2 O2 O1 178.55(16) no
Rh2 P1 C2 P2 -11.9(4) no
Rh2 P1 C7 C8 20.9(5) no
Rh2 P1 C7 C12 -162.3(3) no
Rh2 P1 C13 C14 103.8(3) no
Rh2 P1 C13 C18 -75.4(3) no
C2 P1 C7 C8 146.0(4) no
C2 P1 C7 C12 -37.2(5) no
C7 P1 C2 P2 -142.9(3) no
C2 P1 C13 C14 -16.9(4) no
C2 P1 C13 C18 163.9(3) no
C13 P1 C2 P2 110.7(3) no
C7 P1 C13 C14 -126.1(4) no
C7 P1 C13 C18 54.7(4) no
C13 P1 C7 C8 -104.8(4) no
C13 P1 C7 C12 72.0(4) no
Rh1 P2 C2 P1 52.7(4) no
Rh1 P2 C3 C4 42.5(3) no
Rh1 P2 C19 C20 4.6(4) no
Rh1 P2 C19 C24 -179.2(3) no
C2 P2 C3 C4 169.3(3) no
C3 P2 C2 P1 -79.3(3) no
C2 P2 C19 C20 -115.2(4) no
C2 P2 C19 C24 60.9(4) no
C19 P2 C2 P1 172.7(3) no
C3 P2 C19 C20 136.7(4) no
C3 P2 C19 C24 -47.1(4) no
C19 P2 C3 C4 -84.6(3) no
Rh1 P3 C5 C4 -47.4(3) no
Rh1 P3 C6 P4 -57.3(3) no
Rh1 P3 C25 C26 34.1(5) no
Rh1 P3 C25 C30 -148.8(4) no
C5 P3 C6 P4 73.3(3) no
C6 P3 C5 C4 -172.0(3) no
C5 P3 C25 C26 -96.2(4) no
C5 P3 C25 C30 80.9(5) no
C25 P3 C5 C4 78.7(3) no
C6 P3 C25 C26 154.9(4) no
C6 P3 C25 C30 -28.0(5) no
C25 P3 C6 P4 179.6(3) no
Rh2 P4 C6 P3 17.8(4) no
Rh2 P4 C31 C32 -114.1(3) no
Rh2 P4 C31 C36 63.8(3) no
Rh2 P4 C37 C38 -120.9(4) no
Rh2 P4 C37 C42 61.7(4) no
C6 P4 C31 C32 124.4(3) no
C6 P4 C31 C36 -57.8(4) no
C31 P4 C6 P3 144.9(3) no
C6 P4 C37 C38 -0.2(5) no
C6 P4 C37 C42 -177.7(4) no
C37 P4 C6 P3 -104.8(3) no
C31 P4 C37 C38 109.2(4) no
C31 P4 C37 C42 -68.2(4) no
C37 P4 C31 C32 12.6(4) no
C37 P4 C31 C36 -169.6(3) no
Rh2 O1 O2 Rh2 -0.000(12) no
P2 C3 C4 C5 -72.0(5) no
C3 C4 C5 P3 74.2(5) no
P1 C7 C8 C9 178.7(4) no
P1 C7 C12 C11 -176.0(6) no
C8 C7 C12 C11 0.9(11) no
C12 C7 C8 C9 1.9(10) no
C7 C8 C9 C10 0.2(10) no
C8 C9 C10 C11 -5.0(12) no
C9 C10 C11 C12 7.8(14) no
C10 C11 C12 C7 -5.7(15) no
P1 C13 C14 C15 -179.9(3) no
P1 C13 C18 C17 179.8(3) no
C14 C13 C18 C17 0.6(7) no
C18 C13 C14 C15 -0.7(7) no
C13 C14 C15 C16 0.1(9) no
C14 C15 C16 C17 0.8(9) no
C15 C16 C17 C18 -1.0(9) no
C16 C17 C18 C13 0.3(8) no
P2 C19 C20 C21 176.1(3) no
P2 C19 C24 C23 -176.0(3) no
C20 C19 C24 C23 0.2(7) no
C24 C19 C20 C21 -0.1(7) no
C19 C20 C21 C22 0.4(8) no
C20 C21 C22 C23 -0.6(8) no
C21 C22 C23 C24 0.7(8) no
C22 C23 C24 C19 -0.4(7) no
P3 C25 C26 C27 176.5(4) no
P3 C25 C30 C29 -175.9(4) no
C26 C25 C30 C29 1.2(9) no
C30 C25 C26 C27 -0.8(9) no
C25 C26 C27 C28 0.6(10) no
C26 C27 C28 C29 -0.8(10) no
C27 C28 C29 C30 1.2(11) no
C28 C29 C30 C25 -1.4(10) no
P4 C31 C32 C33 176.9(3) no
P4 C31 C36 C35 -177.1(3) no
C32 C31 C36 C35 0.8(6) no
C36 C31 C32 C33 -0.9(7) no
C31 C32 C33 C34 0.1(7) no
C32 C33 C34 C35 0.9(7) no
C33 C34 C35 C36 -1.0(7) no
C34 C35 C36 C31 0.2(7) no
P4 C37 C38 C39 -178.2(4) no
P4 C37 C42 C41 178.7(4) no
C38 C37 C42 C41 1.1(8) no
C42 C37 C38 C39 -0.7(8) no
C37 C38 C39 C40 1.0(10) no
C38 C39 C40 C41 -1.6(11) no
C39 C40 C41 C42 2.0(10) no
C40 C41 C42 C37 -1.8(9) no
N1 C43 C44 C45 -176.4(4) no
N1 C43 C44 C49 0.9(6) no
N1 C43 C48 C47 174.9(4) no
N1 C43 C48 C51 -5.8(6) no
C44 C43 C48 C47 -3.6(6) no
C44 C43 C48 C51 175.6(4) no
C48 C43 C44 C45 2.1(7) no
C48 C43 C44 C49 179.4(4) no
C43 C44 C45 C46 0.9(6) no
C49 C44 C45 C46 -176.4(4) no
C44 C45 C46 C47 -2.2(7) no
C44 C45 C46 C50 175.8(4) no
C45 C46 C47 C48 0.7(7) no
C50 C46 C47 C48 -177.3(4) no
C46 C47 C48 C43 2.1(7) no
C46 C47 C48 C51 -177.1(4) no

loop_
_platon_squeeze_void_nr
_platon_squeeze_void_average_x
_platon_squeeze_void_average_y
_platon_squeeze_void_average_z
_platon_squeeze_void_volume
_platon_squeeze_void_count_electrons
_platon_squeeze_void_content
1 0.000 0.000 0.500 146 17 ' '
2 0.000 0.500 0.500 32 2 ' '
3 0.300 0.783 0.927 7 0 ' '
4 0.700 0.217 0.073 7 0 ' '
